data_1558873
loop_
_publ_author_name
'Rawling, Tristan'
'MacDermott-Opeskin, Hugo'
'Roseblade, Ariane'
'Pazderka, Curtis'
'Clarke, Callum'
'Bourget, Kirsi'
'Wu, Xin'
'Lewis, William'
'Noble, Benjamin'
'Gale, Philip A.'
'O'Mara, Megan L.'
'Cranfield, Charles'
'Murray, Michael'

_publ_section_title
;
 Aryl urea substituted fatty acids: a new class of protonophoric
 mitochondrial uncoupler that utilises a synthetic anion transporter
;
_journal_name_full 'Chemical Science'
_journal_paper_doi 10.1039/D0SC02777D
_journal_year 2020
_chemical_formula_moiety 'C24 H36 Cl F3 N2 O3'
_chemical_formula_sum 'C24 H36 Cl F3 N2 O3'
_chemical_formula_weight 493.00
_space_group_crystal_system monoclinic
_space_group_IT_number 14
_space_group_name_Hall '-P 2ybc'
_space_group_name_H-M_alt 'P 1 21/c 1'
_atom_sites_solution_hydrogens mixed
_atom_sites_solution_primary iterative
_audit_creation_date 2020-01-30
_audit_creation_method
;
Olex2 1.3
(compiled Nov 21 2019 18:26:39 for OlexSys, GUI svn.r6003)
;
_audit_update_record
;
2020-04-22 deposited with the CCDC.	2020-08-11 downloaded from the CCDC.
;
_cell_angle_alpha 90
_cell_angle_beta 110.706(2)
_cell_angle_gamma 90
_cell_formula_units_Z 4
_cell_length_a 19.0452(4)
_cell_length_b 7.53882(12)
_cell_length_c 18.2425(4)
_cell_measurement_reflns_used 8491
_cell_measurement_temperature 100(2)
_cell_measurement_theta_max 72.1850
_cell_measurement_theta_min 4.8620
_cell_volume 2450.04(9)
_computing_cell_refinement 'CrysAlisPro 1.171.40.53a (Rigaku OD, 2019)'
_computing_data_collection 'CrysAlisPro 1.171.40.53a (Rigaku OD, 2019)'
_computing_data_reduction 'CrysAlisPro 1.171.40.53a (Rigaku OD, 2019)'
_computing_molecular_graphics 'Olex2 1.3 (Dolomanov et al., 2009)'
_computing_publication_material 'Olex2 1.3 (Dolomanov et al., 2009)'
_computing_structure_refinement 'SHELXL 2018/3 (Sheldrick, 2015)'
_computing_structure_solution 'olex2.solve 1.3 (Bourhis et al., 2015)'
_diffrn_ambient_environment N~2~
_diffrn_ambient_temperature 100(2)
_diffrn_detector 'CCD area detector'
_diffrn_detector_area_resol_mean 5.2930
_diffrn_detector_type 'Agilent Diffraction Atlas detector'
_diffrn_measured_fraction_theta_full 0.999
_diffrn_measured_fraction_theta_max 0.982
_diffrn_measurement_details
;
List of Runs (angles in degrees, time in seconds):

  # Type    Start    End  Width  t~exp~   \w     \q     \k     \f   Frames
#--------------------------------------------------------------------------
  1  \w     -5.00  45.00   1.00   20.00    --  -38.19  19.00 -60.00   50
  2  \w     -5.00  45.00   1.00   20.00    --  -38.19  19.00-180.00   50
  3  \w    -21.00  39.00   1.00   20.00    --  -38.19  38.00 150.00   60
  4  \w    -21.00  39.00   1.00   20.00    --  -38.19  38.00-120.00   60
  5  \w     -5.00  45.00   1.00   20.00    --  -38.19  19.00-150.00   50
  6  \w     61.00 129.00   1.00   20.00    --   38.19 178.00 -60.00   68
  7  \w     74.00 178.00   1.00   80.00    --  107.94  30.00-120.00  104
  8  \w     28.00  57.00   1.00   80.00    --  107.94 -30.00 120.00   29
  9  \w     32.00  93.00   1.00   80.00    --  107.94 -61.00 -30.00   61
 10  \w     26.00 126.00   1.00   80.00    --  107.94 -77.00 120.00  100
 11  \w     28.00  57.00   1.00   80.00    --  107.94 -30.00  60.00   29
 12  \w     28.00  57.00   1.00   80.00    --  107.94 -30.00  90.00   29
 13  \w     31.00  72.00   1.00   80.00    --  107.94 -45.00-150.00   41
 14  \w    103.00 178.00   1.00   80.00    --  107.94  77.00 150.00   75
 15  \w     31.00  72.00   1.00   80.00    --  107.94 -45.00-180.00   41
 16  \w     32.00  93.00   1.00   80.00    --  107.94 -61.00 120.00   61
 17  \w    103.00 178.00   1.00   80.00    --  107.94  77.00  90.00   75
 18  \w   -114.00  -7.00   1.00   20.00    --  -38.19 -57.00-180.00  107
 19  \w   -114.00  -7.00   1.00   20.00    --  -38.19 -57.00  60.00  107
 20  \w   -114.00  -7.00   1.00   20.00    --  -38.19 -57.00 -90.00  107
 21  \w    -21.00   4.00   1.00   20.00    --  -38.19  38.00  60.00   25
 22  \w     61.00 129.00   1.00   20.00    --   38.19 178.00 120.00   68
;
_diffrn_measurement_device '\k-geometry diffractometer'
_diffrn_measurement_device_type 'SuperNova-Duo, Atlas'
_diffrn_measurement_method '\w scans'
_diffrn_orient_matrix_type 'CrysAlisPro convention (1999,Acta A55,543-557)'
_diffrn_orient_matrix_UB_11 -0.0010801000
_diffrn_orient_matrix_UB_12 0.1829860000
_diffrn_orient_matrix_UB_13 -0.0380517000
_diffrn_orient_matrix_UB_21 -0.0861093000
_diffrn_orient_matrix_UB_22 -0.0107293000
_diffrn_orient_matrix_UB_23 -0.0383903000
_diffrn_orient_matrix_UB_31 -0.0079150000
_diffrn_orient_matrix_UB_32 0.0901178000
_diffrn_orient_matrix_UB_33 0.0724203000
_diffrn_radiation_collimation 'focusing mirrors'
_diffrn_radiation_monochromator mirror
_diffrn_radiation_probe x-ray
_diffrn_radiation_type 'Cu K\a'
_diffrn_radiation_wavelength 1.54184
_diffrn_radiation_wavelength_determination fundamental
_diffrn_radiation_xray_symbol K-L~2,3~
_diffrn_reflns_av_R_equivalents 0.0323
_diffrn_reflns_av_unetI/netI 0.0264
_diffrn_reflns_Laue_measured_fraction_full 0.999
_diffrn_reflns_Laue_measured_fraction_max 0.982
_diffrn_reflns_limit_h_max 23
_diffrn_reflns_limit_h_min -23
_diffrn_reflns_limit_k_max 9
_diffrn_reflns_limit_k_min -7
_diffrn_reflns_limit_l_max 22
_diffrn_reflns_limit_l_min -19
_diffrn_reflns_number 16382
_diffrn_reflns_point_group_measured_fraction_full 0.999
_diffrn_reflns_point_group_measured_fraction_max 0.982
_diffrn_reflns_theta_full 67.684
_diffrn_reflns_theta_max 72.689
_diffrn_reflns_theta_min 4.892
_diffrn_source 'microfocus sealed tube'
_diffrn_source_current 0.8
_diffrn_source_power 0.04
_diffrn_source_target Cu
_diffrn_source_type 'Agilent Diffraction microfocus tube'
_diffrn_source_voltage 50
_exptl_absorpt_coefficient_mu 1.824
_exptl_absorpt_correction_T_max 1.000
_exptl_absorpt_correction_T_min 0.604
_exptl_absorpt_correction_type gaussian
_exptl_absorpt_process_details
;
CrysAlisPro 1.171.40.53a (Rigaku Oxford Diffraction, 2019)
Numerical absorption correction based on gaussian integration over
			a multifaceted crystal model
Empirical absorption correction using spherical harmonics,
 implemented in SCALE3 ABSPACK scaling algorithm.
;
_exptl_crystal_colour 'clear colourless'
_exptl_crystal_colour_lustre clear
_exptl_crystal_colour_primary colourless
_exptl_crystal_density_diffrn 1.337
_exptl_crystal_description plank
_exptl_crystal_F_000 1048
_exptl_crystal_recrystallization_method
'The material was recrystallised from a mixture of dimethylformamide and water  by slow evaporation'
_exptl_crystal_size_max 0.397
_exptl_crystal_size_mid 0.054
_exptl_crystal_size_min 0.02
_refine_diff_density_max 0.293
_refine_diff_density_min -0.351
_refine_diff_density_rms 0.041
_refine_ls_extinction_method none
_refine_ls_goodness_of_fit_ref 1.066
_refine_ls_hydrogen_treatment mixed
_refine_ls_matrix_type full
_refine_ls_number_parameters 382
_refine_ls_number_reflns 4788
_refine_ls_number_restraints 229
_refine_ls_restrained_S_all 1.066
_refine_ls_R_factor_all 0.0458
_refine_ls_R_factor_gt 0.0394
_refine_ls_shift/su_max 0.001
_refine_ls_shift/su_mean 0.000
_refine_ls_structure_factor_coef Fsqd
_refine_ls_weighting_details 'w=1/[\s^2^(Fo^2^)+(0.0521P)^2^+0.7465P] where P=(Fo^2^+2Fc^2^)/3'
_refine_ls_weighting_scheme calc
_refine_ls_wR_factor_gt 0.1019
_refine_ls_wR_factor_ref 0.1066
_reflns_Friedel_coverage 0.000
_reflns_number_gt 4202
_reflns_number_total 4788
_reflns_threshold_expression 'I > 2\s(I)'
_cod_data_source_file d0sc02777d2.cif
_cod_data_source_block pag20_s1972
_cod_database_code 1558873
_sydney_internal_submission_code pag20_s1972
_sydney_internal_submission_date 2020-01-14
_sydney_internal_submission_number s1972
_sydney_internal_client_code xwu
_sydney_internal_client_email xiwu7916@chem.usyd.edu.au
_sydney_internal_client_name 'Xin Wu'
_sydney_internal_supervisor_code pag
_sydney_internal_supervisor_name 'Phil Gale'
_sydney_internal_collection_date 2020-01-24
_sydney_internal_collection_user wlew0588
_sydney_internal_process_date 2020-01-28
_sydney_internal_process_user wlew0588
_sydney_internal_solution_date 2020-01-28
_sydney_internal_solution_user wlew0588
_sydney_internal_refine_date 2020-01-28
_sydney_internal_refine_user wlew0588
_sydney_internal_check_and_archive_date 2020-01-30
_sydney_internal_check_user wlew0588
_shelx_shelxl_version_number 2018/3
_chemical_oxdiff_formula 'C24 H36 N3 O3 F3 Cl'
_chemical_oxdiff_usercomment 29CsOH-1
_shelx_space_group_comment
;
The symmetry employed for this shelxl refinement is uniquely defined
by the following loop, which should always be used as a source of
symmetry information in preference to the above space-group names.
They are only intended as comments.
;
_shelx_estimated_absorpt_t_max 0.964
_shelx_estimated_absorpt_t_min 0.531
_reflns_odcompleteness_completeness 99.89
_reflns_odcompleteness_iscentric 1
_reflns_odcompleteness_theta 67.13
_olex2_refinement_description
;
1. Fixed Uiso
 At 1.2 times of:
  All C(H) groups, All C(H,H) groups, All N(H) groups
 At 1.5 times of:
  All O(H) groups
2. Restrained distances
 F1-F2 \\sim F2-F3 \\sim F3-F1
 with sigma of 0.02
 F1-C24 \\sim F3-C24 \\sim F2-C24
 with sigma of 0.02
 F1-C5 \\sim F2-C5 \\sim F3-C5
 with sigma of 0.02
3. Uiso/Uaniso restraints and constraints
C24 \\sim C3 \\sim C5: within 2A with sigma of 0.01 and sigma for terminal
atoms of 0.02 within 2A
Cl1 \\sim F1A \\sim F2A \\sim F3A \\sim C24A \\sim Cl1A \\sim F1 \\sim F2 \\sim
F3 \\sim F4 \\sim F5 \\sim F6 \\sim C24: within 2A with sigma of 0.1 and sigma
for terminal atoms of 0.02 within 2A
4. Rigid body (RIGU) restrains
 C24, C3, C5
 with sigma for 1-2 distances of 0.004 and sigma for 1-3 distances of 0.004
 Cl1A, F1, F2, F3, F4, F5, F6, C24, Cl1, F1A, F2A, C24A, F3A
 with sigma for 1-2 distances of 0.004 and sigma for 1-3 distances of 0.004
5. Others
 1*[Sof(F1)+Sof(F2)+Sof(F3)]+1*[Sof(F4)+Sof(F5)+Sof(F6)]-1*[Sof(Cl1)+Sof(Cl1A)+
 Sof(F1A)+Sof(F2A)+Sof(F3A)+Sof(C24)+Sof(C24A)]=0 with esd of 0.001
 Sof(Cl1A)=Sof(F1A)=Sof(F2A)=Sof(F3A)=Sof(C24A)=1-FVAR(1)
 Sof(Cl1)=Sof(C24)=FVAR(1)
 Sof(F1)=Sof(F2)=Sof(F3)=FVAR(2)
 Sof(F4)=Sof(F5)=Sof(F6)=FVAR(3)
6.a Secondary CH2 refined with riding coordinates:
 C8(H8A,H8B), C9(H9A,H9B), C10(H10A,H10B), C11(H11A,H11B), C12(H12A,H12B),
 C13(H13A,H13B), C14(H14A,H14B), C15(H15A,H15B), C16(H16A,H16B), C17(H17A,H17B),
  C18(H18A,H18B), C19(H19A,H19B), C20(H20A,H20B), C21(H21A,H21B), C22(H22A,H22B)
6.b Aromatic/amide H refined with riding coordinates:
 C2(H2B), C4(H4), C6(H6)
;
_olex2_date_sample_data_collection 2020-01-24
_olex2_date_sample_submission 2020-01-13
_olex2_diffrn_ambient_temperature_device 'Oxford Cryosystems'
_olex2_exptl_crystal_mounting_method 'The crystal was mounted on a MITIGEN holder with paratone-N oil'
_olex2_submission_original_sample_id 29CsOH-1
_olex2_submission_special_instructions 'No special instructions were received'
_oxdiff_exptl_absorpt_empirical_details
;
Empirical correction (ABSPACK) includes:
- Absorption correction using spherical harmonics
- Frame scaling
;
_oxdiff_exptl_absorpt_empirical_full_max 1.699
_oxdiff_exptl_absorpt_empirical_full_min 0.737

loop_
_space_group_symop_operation_xyz
'x, y, z'
'-x, y+1/2, -z+1/2'
'-x, -y, -z'
'x, -y-1/2, z-1/2'

loop_
_atom_site_label
_atom_site_type_symbol
_atom_site_fract_x
_atom_site_fract_y
_atom_site_fract_z
_atom_site_U_iso_or_equiv
_atom_site_adp_type
_atom_site_occupancy
_atom_site_site_symmetry_order
_atom_site_calc_flag
_atom_site_refinement_flags_posn
_atom_site_refinement_flags_adp
_atom_site_refinement_flags_occupancy
_atom_site_disorder_assembly
_atom_site_disorder_group
Cl1 Cl 0.57461(6) -0.90586(12) 0.65172(5) 0.0337(2) Uani 0.7797(17) 1 d . U P A 1
Cl1A Cl 0.5356(5) -0.8734(11) 0.9384(4) 0.0571(16) Uani 0.2203(17) 1 d . U P A 4
F1 F 0.4631(3) -0.8624(8) 0.8969(5) 0.0481(13) Uani 0.617(5) 1 d D U P A 2
F1A F 0.5696(3) -1.0575(6) 0.6730(3) 0.0400(12) Uani 0.2203(17) 1 d . U P A 4
F2 F 0.54647(18) -1.0622(3) 0.9203(2) 0.0569(8) Uani 0.617(5) 1 d D U P A 2
F2A F 0.4993(3) -0.8381(6) 0.6176(3) 0.0395(12) Uani 0.2203(17) 1 d . U P A 4
F3 F 0.57019(16) -0.8292(5) 0.99049(13) 0.0579(10) Uani 0.617(5) 1 d D U P A 2
F3A F 0.6165(2) -0.8331(6) 0.6343(3) 0.0366(11) Uani 0.2203(17) 1 d . U P A 4
F4 F 0.5265(8) -0.7358(15) 0.9755(5) 0.059(3) Uani 0.163(5) 1 d . U P A 3
F5 F 0.5690(5) -0.9945(18) 0.9594(7) 0.056(3) Uani 0.163(5) 1 d . U P A 3
F6 F 0.4654(14) -0.908(3) 0.8915(16) 0.040(3) Uani 0.163(5) 1 d . U P A 3
O1 O 0.69679(6) -0.32146(13) 0.74011(6) 0.0240(2) Uani 1 1 d . . . . .
O2 O 1.31953(6) 2.30524(14) 0.90345(6) 0.0271(2) Uani 1 1 d . . . . .
H2 H 1.3161(11) 2.264(3) 0.8544(13) 0.041 Uiso 1 1 d . U . . .
O3 O 1.29636(7) 2.21051(15) 1.00652(6) 0.0312(3) Uani 1 1 d . . . . .
N1 N 0.66640(7) -0.38833(17) 0.84814(7) 0.0235(3) Uani 1 1 d . . . . .
H1 H 0.6699(10) -0.349(3) 0.8929(12) 0.028 Uiso 1 1 d . U . . .
N2 N 0.73060(7) -0.13469(16) 0.84399(7) 0.0220(3) Uani 1 1 d . . . . .
H2A H 0.7293(10) -0.113(2) 0.8885(11) 0.026 Uiso 1 1 d . U . . .
C1 C 0.63039(8) -0.55180(19) 0.82667(8) 0.0218(3) Uani 1 1 d . . . . .
C2 C 0.61999(8) -0.63675(19) 0.75556(9) 0.0227(3) Uani 1 1 d . . . . .
H2B H 0.637290 -0.583704 0.717836 0.027 Uiso 1 1 calc R U . . .
C3 C 0.58412(8) -0.7992(2) 0.74099(9) 0.0252(3) Uani 1 1 d . . . . .
C4 C 0.55736(9) -0.8814(2) 0.79341(10) 0.0303(4) Uani 1 1 d . . . . .
H4 H 0.532937 -0.993324 0.782037 0.036 Uiso 1 1 calc R U . . .
C5 C 0.56751(9) -0.7944(2) 0.86329(10) 0.0312(4) Uani 1 1 d D U . . .
C6 C 0.60358(9) -0.6318(2) 0.88077(9) 0.0269(3) Uani 1 1 d . . . . .
H6 H 0.610050 -0.575105 0.929228 0.032 Uiso 1 1 calc R U . . .
C7 C 0.69774(8) -0.28307(18) 0.80629(8) 0.0193(3) Uani 1 1 d . . . . .
C8 C 0.76541(8) -0.00728(18) 0.80740(8) 0.0207(3) Uani 1 1 d . . . . .
H8A H 0.727121 0.039846 0.759094 0.025 Uiso 1 1 calc R U . . .
H8B H 0.804607 -0.067453 0.792508 0.025 Uiso 1 1 calc R U . . .
C9 C 0.80035(8) 0.14478(19) 0.86280(8) 0.0204(3) Uani 1 1 d . . . . .
H9A H 0.840266 0.098124 0.910001 0.024 Uiso 1 1 calc R U . . .
H9B H 0.761628 0.201119 0.879695 0.024 Uiso 1 1 calc R U . . .
C10 C 0.83372(8) 0.28331(19) 0.82361(8) 0.0208(3) Uani 1 1 d . . . . .
H10A H 0.870393 0.224478 0.804408 0.025 Uiso 1 1 calc R U . . .
H10B H 0.793099 0.332078 0.777544 0.025 Uiso 1 1 calc R U . . .
C11 C 0.87267(8) 0.43598(19) 0.87732(8) 0.0210(3) Uani 1 1 d . . . . .
H11A H 0.912992 0.387658 0.923756 0.025 Uiso 1 1 calc R U . . .
H11B H 0.835933 0.496645 0.895838 0.025 Uiso 1 1 calc R U . . .
C12 C 0.90652(8) 0.57111(19) 0.83693(8) 0.0215(3) Uani 1 1 d . . . . .
H12A H 0.942237 0.509585 0.817226 0.026 Uiso 1 1 calc R U . . .
H12B H 0.865933 0.621194 0.791192 0.026 Uiso 1 1 calc R U . . .
C13 C 0.94732(8) 0.72257(19) 0.89059(8) 0.0212(3) Uani 1 1 d . . . . .
H13A H 0.911483 0.784255 0.910079 0.025 Uiso 1 1 calc R U . . .
H13B H 0.987655 0.672234 0.936474 0.025 Uiso 1 1 calc R U . . .
C14 C 0.98168(8) 0.85776(19) 0.85090(8) 0.0216(3) Uani 1 1 d . . . . .
H14A H 1.018381 0.796669 0.832462 0.026 Uiso 1 1 calc R U . . .
H14B H 0.941549 0.906295 0.804356 0.026 Uiso 1 1 calc R U . . .
C15 C 1.02092(8) 1.01080(19) 0.90422(8) 0.0210(3) Uani 1 1 d . . . . .
H15A H 1.061412 0.962365 0.950486 0.025 Uiso 1 1 calc R U . . .
H15B H 0.984356 1.071076 0.923128 0.025 Uiso 1 1 calc R U . . .
C16 C 1.05455(8) 1.14698(19) 0.86431(8) 0.0219(3) Uani 1 1 d . . . . .
H16A H 1.090598 1.086609 0.844704 0.026 Uiso 1 1 calc R U . . .
H16B H 1.013982 1.197105 0.818571 0.026 Uiso 1 1 calc R U . . .
C17 C 1.09467(8) 1.29786(19) 0.91854(8) 0.0223(3) Uani 1 1 d . . . . .
H17A H 1.135599 1.247747 0.963959 0.027 Uiso 1 1 calc R U . . .
H17B H 1.058760 1.357174 0.938659 0.027 Uiso 1 1 calc R U . . .
C18 C 1.12767(9) 1.43578(19) 0.87859(8) 0.0227(3) Uani 1 1 d . . . . .
H18A H 1.162397 1.375727 0.857074 0.027 Uiso 1 1 calc R U . . .
H18B H 1.086500 1.488266 0.834097 0.027 Uiso 1 1 calc R U . . .
C19 C 1.16985(9) 1.58440(19) 0.93318(8) 0.0230(3) Uani 1 1 d . . . . .
H19A H 1.135019 1.646513 0.953931 0.028 Uiso 1 1 calc R U . . .
H19B H 1.210659 1.532337 0.978142 0.028 Uiso 1 1 calc R U . . .
C20 C 1.20329(9) 1.7183(2) 0.89210(8) 0.0245(3) Uani 1 1 d . . . . .
H20A H 1.242250 1.658550 0.876675 0.029 Uiso 1 1 calc R U . . .
H20B H 1.163382 1.759375 0.843632 0.029 Uiso 1 1 calc R U . . .
C21 C 1.23808(9) 1.87884(19) 0.94256(8) 0.0226(3) Uani 1 1 d . . . . .
H21A H 1.199360 1.939616 0.958007 0.027 Uiso 1 1 calc R U . . .
H21B H 1.278414 1.838839 0.990920 0.027 Uiso 1 1 calc R U . . .
C22 C 1.27043(9) 2.00853(19) 0.89905(8) 0.0235(3) Uani 1 1 d . . . . .
H22A H 1.313407 1.951420 0.889874 0.028 Uiso 1 1 calc R U . . .
H22B H 1.231765 2.033810 0.847221 0.028 Uiso 1 1 calc R U . . .
C23 C 1.29637(8) 2.1810(2) 0.94109(8) 0.0229(3) Uani 1 1 d . . . . .
C24 C 0.5370(4) -0.8824(11) 0.9187(4) 0.0416(13) Uani 0.7797(17) 1 d D U P A 1
C24A C 0.5682(8) -0.882(2) 0.6734(8) 0.033(3) Uani 0.2203(17) 1 d . U P A 4

loop_
_atom_site_aniso_label
_atom_site_aniso_U_11
_atom_site_aniso_U_22
_atom_site_aniso_U_33
_atom_site_aniso_U_23
_atom_site_aniso_U_13
_atom_site_aniso_U_12
Cl1 0.0394(4) 0.0273(3) 0.0347(4) -0.0144(3) 0.0137(3) -0.0071(3)
Cl1A 0.072(3) 0.059(3) 0.050(3) 0.008(2) 0.033(2) -0.0331(19)
F1 0.0306(12) 0.069(3) 0.051(3) 0.022(2) 0.0224(13) 0.0016(18)
F1A 0.044(3) 0.019(2) 0.059(3) -0.0076(19) 0.020(2) -0.0045(18)
F2 0.0719(18) 0.0401(12) 0.0687(18) 0.0258(12) 0.0372(15) -0.0014(11)
F2A 0.043(2) 0.037(2) 0.032(2) -0.0084(19) 0.0055(19) -0.008(2)
F3 0.0582(16) 0.093(2) 0.0205(11) 0.0005(11) 0.0112(10) -0.0458(16)
F3A 0.031(2) 0.035(2) 0.049(3) -0.016(2) 0.021(2) -0.019(2)
F4 0.093(6) 0.066(5) 0.029(4) -0.016(3) 0.033(4) -0.045(4)
F5 0.036(4) 0.066(5) 0.058(5) 0.037(5) 0.006(4) -0.010(4)
F6 0.035(4) 0.059(8) 0.029(4) -0.006(5) 0.014(4) -0.018(5)
O1 0.0342(6) 0.0205(5) 0.0200(5) -0.0024(4) 0.0131(4) -0.0043(4)
O2 0.0404(6) 0.0212(5) 0.0256(5) -0.0033(4) 0.0191(5) -0.0078(5)
O3 0.0459(7) 0.0301(6) 0.0225(5) -0.0077(5) 0.0182(5) -0.0121(5)
N1 0.0330(7) 0.0220(6) 0.0193(6) -0.0037(5) 0.0139(5) -0.0063(5)
N2 0.0317(7) 0.0198(6) 0.0180(6) -0.0023(5) 0.0131(5) -0.0054(5)
C1 0.0215(7) 0.0197(7) 0.0244(7) 0.0031(6) 0.0082(6) 0.0001(6)
C2 0.0237(7) 0.0205(7) 0.0252(7) -0.0003(6) 0.0101(6) -0.0013(6)
C3 0.0223(7) 0.0208(7) 0.0291(8) -0.0028(6) 0.0052(6) 0.0006(6)
C4 0.0256(8) 0.0222(7) 0.0384(9) 0.0054(7) 0.0054(7) -0.0059(6)
C5 0.0261(8) 0.0344(9) 0.0313(8) 0.0098(7) 0.0078(6) -0.0060(7)
C6 0.0247(7) 0.0323(8) 0.0237(7) 0.0030(6) 0.0087(6) -0.0030(6)
C7 0.0219(7) 0.0176(6) 0.0197(7) 0.0005(5) 0.0088(5) -0.0005(5)
C8 0.0249(7) 0.0193(7) 0.0191(6) 0.0008(5) 0.0093(5) -0.0020(6)
C9 0.0250(7) 0.0190(7) 0.0173(6) 0.0002(5) 0.0077(5) -0.0022(6)
C10 0.0260(7) 0.0188(7) 0.0181(6) 0.0002(5) 0.0084(5) -0.0031(6)
C11 0.0266(7) 0.0190(7) 0.0179(6) 0.0007(5) 0.0083(5) -0.0024(6)
C12 0.0269(7) 0.0198(7) 0.0176(6) 0.0006(5) 0.0078(6) -0.0025(6)
C13 0.0259(7) 0.0197(7) 0.0175(6) 0.0008(5) 0.0070(5) -0.0026(6)
C14 0.0269(7) 0.0196(7) 0.0180(6) -0.0003(6) 0.0078(6) -0.0030(6)
C15 0.0263(7) 0.0191(7) 0.0183(6) 0.0000(5) 0.0088(5) -0.0029(6)
C16 0.0280(7) 0.0196(7) 0.0192(7) -0.0005(6) 0.0096(6) -0.0033(6)
C17 0.0287(7) 0.0194(7) 0.0207(7) -0.0002(6) 0.0111(6) -0.0038(6)
C18 0.0296(7) 0.0202(7) 0.0198(7) -0.0007(6) 0.0108(6) -0.0038(6)
C19 0.0316(8) 0.0202(7) 0.0193(7) 0.0000(6) 0.0115(6) -0.0043(6)
C20 0.0346(8) 0.0214(7) 0.0207(7) -0.0021(6) 0.0139(6) -0.0061(6)
C21 0.0305(8) 0.0206(7) 0.0191(7) 0.0002(6) 0.0118(6) -0.0035(6)
C22 0.0334(8) 0.0208(7) 0.0195(7) -0.0018(6) 0.0135(6) -0.0049(6)
C23 0.0281(7) 0.0221(7) 0.0212(7) -0.0011(6) 0.0118(6) -0.0034(6)
C24 0.0338(17) 0.051(2) 0.034(3) 0.006(2) 0.0054(18) -0.0151(14)
C24A 0.025(4) 0.033(5) 0.042(6) -0.008(5) 0.012(4) -0.008(4)

loop_
_atom_type_symbol
_atom_type_description
_atom_type_scat_dispersion_real
_atom_type_scat_dispersion_imag
_atom_type_scat_source
C C 0.0181 0.0091 'International Tables Vol C Tables 4.2.6.8 and 6.1.1.4'
H H 0.0000 0.0000 'International Tables Vol C Tables 4.2.6.8 and 6.1.1.4'
Cl Cl 0.3639 0.7018 'International Tables Vol C Tables 4.2.6.8 and 6.1.1.4'
F F 0.0727 0.0534 'International Tables Vol C Tables 4.2.6.8 and 6.1.1.4'
N N 0.0311 0.0180 'International Tables Vol C Tables 4.2.6.8 and 6.1.1.4'
O O 0.0492 0.0322 'International Tables Vol C Tables 4.2.6.8 and 6.1.1.4'

loop_
_exptl_crystal_face_index_h
_exptl_crystal_face_index_k
_exptl_crystal_face_index_l
_exptl_crystal_face_perp_dist
1 0 -2 0.0261
-1 0 2 0.0251
-1 2 1 0.1878
1 -2 -1 0.1858
1 0 0 0.0010
-1 0 0 0.0191

loop_
_geom_angle_atom_site_label_1
_geom_angle_atom_site_label_2
_geom_angle_atom_site_label_3
_geom_angle
_geom_angle_site_symmetry_1
_geom_angle_site_symmetry_3
_geom_angle_publ_flag
C23 O2 H2 109.9(13) . . ?
C1 N1 H1 116.0(13) . . ?
C7 N1 H1 115.7(13) . . ?
C7 N1 C1 128.29(12) . . ?
C7 N2 H2A 119.3(13) . . ?
C7 N2 C8 121.24(12) . . ?
C8 N2 H2A 119.4(13) . . ?
N1 C1 C6 116.63(13) . . ?
C2 C1 N1 124.00(13) . . ?
C2 C1 C6 119.37(14) . . ?
C1 C2 H2B 120.5 . . ?
C3 C2 C1 118.90(14) . . ?
C3 C2 H2B 120.5 . . ?
C2 C3 Cl1 117.59(12) . . ?
C4 C3 Cl1 119.47(12) . . ?
C4 C3 C2 122.92(15) . . ?
C24A C3 C2 122.3(7) . . ?
C24A C3 C4 114.6(6) . . ?
C3 C4 H4 121.3 . . ?
C3 C4 C5 117.36(14) . . ?
C5 C4 H4 121.3 . . ?
C4 C5 Cl1A 125.0(3) . . ?
C4 C5 C6 121.82(15) . . ?
C4 C5 C24 116.9(3) . . ?
C6 C5 Cl1A 113.2(3) . . ?
C6 C5 C24 121.3(3) . . ?
C1 C6 H6 120.2 . . ?
C5 C6 C1 119.62(15) . . ?
C5 C6 H6 120.2 . . ?
O1 C7 N1 123.24(13) . . ?
O1 C7 N2 122.52(13) . . ?
N2 C7 N1 114.24(12) . . ?
N2 C8 H8A 109.5 . . ?
N2 C8 H8B 109.5 . . ?
N2 C8 C9 110.88(11) . . ?
H8A C8 H8B 108.1 . . ?
C9 C8 H8A 109.5 . . ?
C9 C8 H8B 109.5 . . ?
C8 C9 H9A 109.4 . . ?
C8 C9 H9B 109.4 . . ?
C8 C9 C10 111.24(11) . . ?
H9A C9 H9B 108.0 . . ?
C10 C9 H9A 109.4 . . ?
C10 C9 H9B 109.4 . . ?
C9 C10 H10A 108.8 . . ?
C9 C10 H10B 108.8 . . ?
H10A C10 H10B 107.7 . . ?
C11 C10 C9 113.86(11) . . ?
C11 C10 H10A 108.8 . . ?
C11 C10 H10B 108.8 . . ?
C10 C11 H11A 109.0 . . ?
C10 C11 H11B 109.0 . . ?
C10 C11 C12 112.73(11) . . ?
H11A C11 H11B 107.8 . . ?
C12 C11 H11A 109.0 . . ?
C12 C11 H11B 109.0 . . ?
C11 C12 H12A 108.9 . . ?
C11 C12 H12B 108.9 . . ?
H12A C12 H12B 107.7 . . ?
C13 C12 C11 113.32(11) . . ?
C13 C12 H12A 108.9 . . ?
C13 C12 H12B 108.9 . . ?
C12 C13 H13A 108.8 . . ?
C12 C13 H13B 108.8 . . ?
H13A C13 H13B 107.7 . . ?
C14 C13 C12 113.72(11) . . ?
C14 C13 H13A 108.8 . . ?
C14 C13 H13B 108.8 . . ?
C13 C14 H14A 108.9 . . ?
C13 C14 H14B 108.9 . . ?
H14A C14 H14B 107.7 . . ?
C15 C14 C13 113.51(11) . . ?
C15 C14 H14A 108.9 . . ?
C15 C14 H14B 108.9 . . ?
C14 C15 H15A 108.9 . . ?
C14 C15 H15B 108.9 . . ?
C14 C15 C16 113.52(11) . . ?
H15A C15 H15B 107.7 . . ?
C16 C15 H15A 108.9 . . ?
C16 C15 H15B 108.9 . . ?
C15 C16 H16A 109.0 . . ?
C15 C16 H16B 109.0 . . ?
H16A C16 H16B 107.8 . . ?
C17 C16 C15 113.05(11) . . ?
C17 C16 H16A 109.0 . . ?
C17 C16 H16B 109.0 . . ?
C16 C17 H17A 108.9 . . ?
C16 C17 H17B 108.9 . . ?
C16 C17 C18 113.27(12) . . ?
H17A C17 H17B 107.7 . . ?
C18 C17 H17A 108.9 . . ?
C18 C17 H17B 108.9 . . ?
C17 C18 H18A 108.9 . . ?
C17 C18 H18B 108.9 . . ?
H18A C18 H18B 107.7 . . ?
C19 C18 C17 113.53(12) . . ?
C19 C18 H18A 108.9 . . ?
C19 C18 H18B 108.9 . . ?
C18 C19 H19A 109.1 . . ?
C18 C19 H19B 109.1 . . ?
H19A C19 H19B 107.9 . . ?
C20 C19 C18 112.37(12) . . ?
C20 C19 H19A 109.1 . . ?
C20 C19 H19B 109.1 . . ?
C19 C20 H20A 108.9 . . ?
C19 C20 H20B 108.9 . . ?
H20A C20 H20B 107.7 . . ?
C21 C20 C19 113.40(12) . . ?
C21 C20 H20A 108.9 . . ?
C21 C20 H20B 108.9 . . ?
C20 C21 H21A 109.3 . . ?
C20 C21 H21B 109.3 . . ?
H21A C21 H21B 108.0 . . ?
C22 C21 C20 111.43(11) . . ?
C22 C21 H21A 109.3 . . ?
C22 C21 H21B 109.3 . . ?
C21 C22 H22A 108.7 . . ?
C21 C22 H22B 108.7 . . ?
H22A C22 H22B 107.6 . . ?
C23 C22 C21 114.26(12) . . ?
C23 C22 H22A 108.7 . . ?
C23 C22 H22B 108.7 . . ?
O2 C23 C22 117.18(12) . . ?
O3 C23 O2 119.68(13) . . ?
O3 C23 C22 123.14(13) . . ?
F1 C24 F2 103.7(6) . . ?
F1 C24 C5 111.9(6) . . ?
F2 C24 C5 112.1(5) . . ?
F3 C24 F1 110.6(6) . . ?
F3 C24 F2 105.7(5) . . ?
F3 C24 C5 112.3(5) . . ?
F5 C24 F4 104.6(9) . . ?
F5 C24 F6 112.8(14) . . ?
F5 C24 C5 121.5(7) . . ?
F6 C24 F4 89.6(12) . . ?
F6 C24 C5 114.8(14) . . ?
C5 C24 F4 107.8(6) . . ?
F1A C24A F2A 104.5(11) . . ?
F1A C24A F3A 104.1(9) . . ?
F2A C24A F3A 100.6(10) . . ?
C3 C24A F1A 118.7(11) . . ?
C3 C24A F2A 114.7(10) . . ?
C3 C24A F3A 112.1(11) . . ?

loop_
_geom_bond_atom_site_label_1
_geom_bond_atom_site_label_2
_geom_bond_distance
_geom_bond_site_symmetry_2
_geom_bond_publ_flag
Cl1 C3 1.7669(17) . ?
Cl1A C5 1.786(7) . ?
F1 C24 1.329(9) . ?
F1A C24A 1.322(15) . ?
F2 C24 1.367(9) . ?
F2A C24A 1.387(16) . ?
F3 C24 1.300(6) . ?
F3A C24A 1.397(13) . ?
F4 C24 1.575(12) . ?
F5 C24 1.148(13) . ?
F6 C24 1.29(3) . ?
O1 C7 1.2354(17) . ?
O2 H2 0.93(2) . ?
O2 C23 1.3259(18) . ?
O3 C23 1.2142(18) . ?
N1 H1 0.85(2) . ?
N1 C1 1.3973(19) . ?
N1 C7 1.3753(18) . ?
N2 H2A 0.836(19) . ?
N2 C7 1.3459(19) . ?
N2 C8 1.4563(18) . ?
C1 C2 1.397(2) . ?
C1 C6 1.398(2) . ?
C2 H2B 0.9500 . ?
C2 C3 1.382(2) . ?
C3 C4 1.379(2) . ?
C3 C24A 1.319(14) . ?
C4 H4 0.9500 . ?
C4 C5 1.385(3) . ?
C5 C6 1.386(2) . ?
C5 C24 1.488(7) . ?
C6 H6 0.9500 . ?
C8 H8A 0.9900 . ?
C8 H8B 0.9900 . ?
C8 C9 1.5176(19) . ?
C9 H9A 0.9900 . ?
C9 H9B 0.9900 . ?
C9 C10 1.5255(19) . ?
C10 H10A 0.9900 . ?
C10 H10B 0.9900 . ?
C10 C11 1.5235(19) . ?
C11 H11A 0.9900 . ?
C11 H11B 0.9900 . ?
C11 C12 1.5271(19) . ?
C12 H12A 0.9900 . ?
C12 H12B 0.9900 . ?
C12 C13 1.526(2) . ?
C13 H13A 0.9900 . ?
C13 H13B 0.9900 . ?
C13 C14 1.5252(19) . ?
C14 H14A 0.9900 . ?
C14 H14B 0.9900 . ?
C14 C15 1.5237(19) . ?
C15 H15A 0.9900 . ?
C15 H15B 0.9900 . ?
C15 C16 1.5245(19) . ?
C16 H16A 0.9900 . ?
C16 H16B 0.9900 . ?
C16 C17 1.524(2) . ?
C17 H17A 0.9900 . ?
C17 H17B 0.9900 . ?
C17 C18 1.5267(19) . ?
C18 H18A 0.9900 . ?
C18 H18B 0.9900 . ?
C18 C19 1.525(2) . ?
C19 H19A 0.9900 . ?
C19 H19B 0.9900 . ?
C19 C20 1.5245(19) . ?
C20 H20A 0.9900 . ?
C20 H20B 0.9900 . ?
C20 C21 1.523(2) . ?
C21 H21A 0.9900 . ?
C21 H21B 0.9900 . ?
C21 C22 1.5203(19) . ?
C22 H22A 0.9900 . ?
C22 H22B 0.9900 . ?
C22 C23 1.501(2) . ?

loop_
_geom_hbond_atom_site_label_D
_geom_hbond_atom_site_label_H
_geom_hbond_atom_site_label_A
_geom_hbond_distance_DH
_geom_hbond_distance_HA
_geom_hbond_distance_DA
_geom_hbond_angle_DHA
_geom_hbond_site_symmetry_A
_geom_hbond_publ_flag
O2 H2 O1 0.93(2) 1.77(2) 2.7003(15) 175.9(19) 2_776 yes
N1 H1 O3 0.85(2) 2.01(2) 2.8284(16) 161.9(18) 3_777 yes
C2 H2B O1 0.95 2.24 2.8566(18) 121.5 . yes

loop_
_geom_torsion_atom_site_label_1
_geom_torsion_atom_site_label_2
_geom_torsion_atom_site_label_3
_geom_torsion_atom_site_label_4
_geom_torsion
_geom_torsion_site_symmetry_1
_geom_torsion_site_symmetry_2
_geom_torsion_site_symmetry_3
_geom_torsion_site_symmetry_4
_geom_torsion_publ_flag
Cl1 C3 C4 C5 178.68(13) . . . . ?
Cl1A C5 C6 C1 -178.8(3) . . . . ?
N1 C1 C2 C3 179.40(13) . . . . ?
N1 C1 C6 C5 -179.80(14) . . . . ?
N2 C8 C9 C10 -177.32(12) . . . . ?
C1 N1 C7 O1 1.2(2) . . . . ?
C1 N1 C7 N2 -178.04(14) . . . . ?
C1 C2 C3 Cl1 -178.06(12) . . . . ?
C1 C2 C3 C4 0.6(2) . . . . ?
C1 C2 C3 C24A 175.8(8) . . . . ?
C2 C1 C6 C5 0.3(2) . . . . ?
C2 C3 C4 C5 0.1(2) . . . . ?
C2 C3 C24A F1A 146.9(8) . . . . ?
C2 C3 C24A F2A -88.6(11) . . . . ?
C2 C3 C24A F3A 25.4(14) . . . . ?
C3 C4 C5 Cl1A 178.5(4) . . . . ?
C3 C4 C5 C6 -0.5(2) . . . . ?
C3 C4 C5 C24 178.7(3) . . . . ?
C4 C3 C24A F1A -37.5(13) . . . . ?
C4 C3 C24A F2A 87.0(11) . . . . ?
C4 C3 C24A F3A -159.0(7) . . . . ?
C4 C5 C6 C1 0.3(2) . . . . ?
C4 C5 C24 F1 -77.5(7) . . . . ?
C4 C5 C24 F2 38.5(6) . . . . ?
C4 C5 C24 F3 157.3(4) . . . . ?
C4 C5 C24 F4 -158.6(6) . . . . ?
C4 C5 C24 F5 80.9(11) . . . . ?
C4 C5 C24 F6 -60.6(13) . . . . ?
C6 C1 C2 C3 -0.8(2) . . . . ?
C6 C5 C24 F1 101.7(6) . . . . ?
C6 C5 C24 F2 -142.2(4) . . . . ?
C6 C5 C24 F3 -23.4(7) . . . . ?
C6 C5 C24 F4 20.6(8) . . . . ?
C6 C5 C24 F5 -99.8(11) . . . . ?
C6 C5 C24 F6 118.7(12) . . . . ?
C7 N1 C1 C2 -0.4(2) . . . . ?
C7 N1 C1 C6 179.81(15) . . . . ?
C7 N2 C8 C9 -178.26(13) . . . . ?
C8 N2 C7 O1 1.8(2) . . . . ?
C8 N2 C7 N1 -178.99(12) . . . . ?
C8 C9 C10 C11 -177.56(12) . . . . ?
C9 C10 C11 C12 179.15(12) . . . . ?
C10 C11 C12 C13 -178.65(12) . . . . ?
C11 C12 C13 C14 179.70(12) . . . . ?
C12 C13 C14 C15 178.77(12) . . . . ?
C13 C14 C15 C16 -179.39(12) . . . . ?
C14 C15 C16 C17 -179.11(12) . . . . ?
C15 C16 C17 C18 -179.32(12) . . . . ?
C16 C17 C18 C19 -178.35(13) . . . . ?
C17 C18 C19 C20 179.01(13) . . . . ?
C18 C19 C20 C21 173.50(13) . . . . ?
C19 C20 C21 C22 -179.85(13) . . . . ?
C20 C21 C22 C23 172.23(13) . . . . ?
C21 C22 C23 O2 -174.70(13) . . . . ?
C21 C22 C23 O3 4.7(2) . . . . ?
C24 C5 C6 C1 -178.9(3) . . . . ?
C24A C3 C4 C5 -175.5(7) . . . . ?

loop_
_exptl_oxdiff_crystal_face_indexfrac_h
_exptl_oxdiff_crystal_face_indexfrac_k
_exptl_oxdiff_crystal_face_indexfrac_l
_exptl_oxdiff_crystal_face_x
_exptl_oxdiff_crystal_face_y
_exptl_oxdiff_crystal_face_z
1.0010 0.0003 -1.9983 0.0750 -0.0095 -0.1526
-1.0010 -0.0003 1.9983 -0.0750 0.0095 0.1526
-1.0124 1.9985 1.0015 0.3287 0.0273 0.2606
1.0124 -1.9985 -1.0015 -0.3287 -0.0273 -0.2606
0.9992 0.0009 0.0005 -0.0009 -0.0861 -0.0078
-0.9992 -0.0009 -0.0005 0.0009 0.0861 0.0078
